data_7046374
loop_
_publ_author_name
'Stuhl, Christoph'
'Anwander, Reiner'

_publ_section_title
;
 Dimethylmagnesium revisited
;
_journal_name_full 'Dalton Transactions'
_journal_paper_doi 10.1039/C8DT01542B
_journal_year 2018
_chemical_formula_sum 'C16 H48 Al4 Mg2 O4'
_chemical_formula_weight 461.08
_chemical_properties_physical Air-sensitive,Moisture-sensitive,Hygroscopic,Pyrophoric
_space_group_crystal_system monoclinic
_space_group_IT_number 14
_space_group_name_Hall '-P 2yn'
_space_group_name_H-M_alt 'P 1 21/n 1'
_symmetry_space_group_name_Hall '-P 2yn'
_symmetry_space_group_name_H-M 'P 1 21/n 1'
_atom_sites_solution_hydrogens mixed
_audit_creation_method SHELXL-2014/7
_audit_update_record
;
2018-04-15 deposited with the CCDC.
2018-05-15 downloaded from the CCDC.
;
_cell_angle_alpha 90
_cell_angle_beta 97.643(3)
_cell_angle_gamma 90
_cell_formula_units_Z 2
_cell_length_a 8.0632(17)
_cell_length_b 9.830(2)
_cell_length_c 18.911(4)
_cell_measurement_reflns_used 4961
_cell_measurement_temperature 100(2)
_cell_measurement_theta_max 28.22
_cell_measurement_theta_min 2.1735
_cell_volume 1485.6(5)
_computing_cell_refinement 'SAINT V8.37A (Bruker AXS Inc., 2015)'
_computing_data_collection 'Bruker Apex3'
_computing_data_reduction 'SAINT V8.37A (Bruker AXS Inc., 2015)'
_computing_molecular_graphics 'Bruker SHELXTL'
_computing_publication_material 'Bruker SHELXTL'
_computing_structure_refinement 'SHELXL-2014/7 (Sheldrick, 2014)'
_computing_structure_solution 'XT, VERSION 2014/5'
_diffrn_ambient_temperature 100(2)
_diffrn_measured_fraction_theta_full 1.000
_diffrn_measured_fraction_theta_max 1.000
_diffrn_measurement_device_type 'Smart Apex III Duo'
_diffrn_measurement_method omega/phi-scans
_diffrn_radiation_type MoK\a
_diffrn_radiation_wavelength 0.71073
_diffrn_reflns_av_R_equivalents 0.0595
_diffrn_reflns_av_unetI/netI 0.0395
_diffrn_reflns_Laue_measured_fraction_full 1.000
_diffrn_reflns_Laue_measured_fraction_max 1.000
_diffrn_reflns_limit_h_max 9
_diffrn_reflns_limit_h_min -9
_diffrn_reflns_limit_k_max 11
_diffrn_reflns_limit_k_min -11
_diffrn_reflns_limit_l_max 22
_diffrn_reflns_limit_l_min -22
_diffrn_reflns_number 17023
_diffrn_reflns_point_group_measured_fraction_full 1.000
_diffrn_reflns_point_group_measured_fraction_max 1.000
_diffrn_reflns_theta_full 25.242
_diffrn_reflns_theta_max 25.348
_diffrn_reflns_theta_min 2.173
_diffrn_source Imus-tube
_exptl_absorpt_coefficient_mu 0.214
_exptl_absorpt_correction_T_max 0.7457
_exptl_absorpt_correction_T_min 0.6523
_exptl_absorpt_correction_type multi-scan
_exptl_absorpt_process_details SADABS
_exptl_crystal_colour colorless
_exptl_crystal_density_diffrn 1.031
_exptl_crystal_description rod
_exptl_crystal_F_000 504
_exptl_crystal_size_max 0.196
_exptl_crystal_size_mid 0.170
_exptl_crystal_size_min 0.163
_refine_diff_density_max 0.918
_refine_diff_density_min -0.237
_refine_diff_density_rms 0.076
_refine_ls_extinction_method none
_refine_ls_goodness_of_fit_ref 1.113
_refine_ls_hydrogen_treatment mixed
_refine_ls_matrix_type full
_refine_ls_number_parameters 148
_refine_ls_number_reflns 2724
_refine_ls_number_restraints 0
_refine_ls_restrained_S_all 1.113
_refine_ls_R_factor_all 0.0798
_refine_ls_R_factor_gt 0.0608
_refine_ls_shift/su_max 0.002
_refine_ls_shift/su_mean 0.000
_refine_ls_structure_factor_coef Fsqd
_refine_ls_weighting_details 'w=1/[\s^2^(Fo^2^)+(0.0768P)^2^+1.5684P] where P=(Fo^2^+2Fc^2^)/3'
_refine_ls_weighting_scheme calc
_refine_ls_wR_factor_gt 0.1491
_refine_ls_wR_factor_ref 0.1587
_reflns_Friedel_coverage 0.000
_reflns_number_gt 2156
_reflns_number_total 2724
_reflns_threshold_expression 'I > 2\s(I)'
_cod_data_source_file c8dt01542b2.cif
_cod_data_source_block mo_CS213_2_0m_4
_cod_original_cell_volume 1485.6(6)
_cod_database_code 7046374
_shelx_shelxl_version_number 2014/7
_shelx_space_group_comment
;
The symmetry employed for this shelxl refinement is uniquely defined
by the following loop, which should always be used as a source of
symmetry information in preference to the above space-group names.
They are only intended as comments.
;
_shelx_estimated_absorpt_t_min 0.959
_shelx_estimated_absorpt_t_max 0.966

loop_
_space_group_symop_operation_xyz
'x, y, z'
'-x+1/2, y+1/2, -z+1/2'
'-x, -y, -z'
'x-1/2, -y-1/2, z-1/2'

loop_
_atom_site_label
_atom_site_type_symbol
_atom_site_fract_x
_atom_site_fract_y
_atom_site_fract_z
_atom_site_U_iso_or_equiv
_atom_site_adp_type
_atom_site_occupancy
_atom_site_site_symmetry_order
_atom_site_calc_flag
_atom_site_refinement_flags_posn
_atom_site_refinement_flags_adp
Al1 Al 0.25458(13) 0.13763(10) 0.65095(5) 0.0313(3) Uani 1 1 d . .
H1C H 0.405(6) 0.081(5) 0.538(3) 0.068(15) Uiso 1 1 d . .
H1B H 0.460(6) 0.020(6) 0.605(3) 0.076(16) Uiso 1 1 d . .
H1A H 0.537(6) 0.145(5) 0.581(2) 0.058(14) Uiso 1 1 d . .
C1 C 0.4359(6) 0.1024(4) 0.5845(2) 0.0381(9) Uani 1 1 d . .
Mg1 Mg 0.37469(12) 0.32368(11) 0.56655(5) 0.0227(3) Uani 1 1 d . .
O1 O 0.3174(2) 0.3390(2) 0.46402(11) 0.0249(5) Uani 1 1 d . .
O2 O 0.4621(3) 0.5488(2) 0.38676(11) 0.0262(5) Uani 1 1 d . .
H2C H 0.083(8) 0.345(7) 0.580(4) 0.13(3) Uiso 1 1 d . .
H2B H 0.089(7) 0.315(5) 0.663(3) 0.078(16) Uiso 1 1 d . .
H2A H 0.205(5) 0.406(4) 0.635(2) 0.035(10) Uiso 1 1 d . .
Al2 Al 0.47027(11) 0.36672(10) 0.40348(5) 0.0234(3) Uani 1 1 d . .
C2 C 0.1499(5) 0.3276(4) 0.6253(3) 0.0392(9) Uani 1 1 d . .
C6 C 0.4103(5) 0.2647(4) 0.31464(19) 0.0420(9) Uani 1 1 d . .
H6A H 0.5100 0.2523 0.2908 0.063 Uiso 1 1 calc R U
H6B H 0.3255 0.3153 0.2832 0.063 Uiso 1 1 calc R U
H6C H 0.3654 0.1756 0.3255 0.063 Uiso 1 1 calc R U
C5 C 0.1440(4) 0.3257(5) 0.4362(2) 0.0502(11) Uani 1 1 d . .
H5A H 0.1334 0.3059 0.3850 0.075 Uiso 1 1 calc R U
H5B H 0.0855 0.4107 0.4438 0.075 Uiso 1 1 calc R U
H5C H 0.0945 0.2512 0.4608 0.075 Uiso 1 1 calc R U
C4 C 0.0745(6) 0.0054(5) 0.6255(3) 0.0634(13) Uani 1 1 d . .
H4A H -0.0187 0.0254 0.6522 0.095 Uiso 1 1 calc R U
H4B H 0.1165 -0.0865 0.6372 0.095 Uiso 1 1 calc R U
H4C H 0.0357 0.0112 0.5742 0.095 Uiso 1 1 calc R U
C3 C 0.3693(6) 0.1416(5) 0.7496(2) 0.0562(12) Uani 1 1 d . .
H3A H 0.2860 0.1429 0.7829 0.084 Uiso 1 1 calc R U
H3B H 0.4391 0.2233 0.7566 0.084 Uiso 1 1 calc R U
H3C H 0.4398 0.0606 0.7584 0.084 Uiso 1 1 calc R U
C8 C 0.3318(5) 0.5998(4) 0.3349(2) 0.0486(11) Uani 1 1 d . .
H8A H 0.3030 0.6926 0.3477 0.073 Uiso 1 1 calc R U
H8B H 0.2330 0.5413 0.3335 0.073 Uiso 1 1 calc R U
H8C H 0.3702 0.6004 0.2878 0.073 Uiso 1 1 calc R U
C7 C 0.6908(4) 0.3321(3) 0.45933(17) 0.0263(7) Uani 1 1 d . .
H7A H 0.7786 0.3444 0.4287 0.039 Uiso 1 1 calc R U
H7B H 0.6944 0.2387 0.4776 0.039 Uiso 1 1 calc R U
H7C H 0.7087 0.3960 0.4994 0.039 Uiso 1 1 calc R U

loop_
_atom_site_aniso_label
_atom_site_aniso_U_11
_atom_site_aniso_U_22
_atom_site_aniso_U_33
_atom_site_aniso_U_23
_atom_site_aniso_U_13
_atom_site_aniso_U_12
Al1 0.0433(6) 0.0253(6) 0.0267(6) 0.0004(4) 0.0101(4) -0.0033(4)
C1 0.052(3) 0.027(2) 0.038(2) 0.0049(17) 0.0158(18) 0.0076(18)
Mg1 0.0234(5) 0.0240(6) 0.0209(6) 0.0005(4) 0.0035(4) 0.0013(4)
O1 0.0190(10) 0.0304(12) 0.0247(12) 0.0024(9) 0.0001(8) -0.0054(9)
O2 0.0259(11) 0.0294(13) 0.0221(12) 0.0071(9) -0.0016(9) -0.0017(9)
Al2 0.0256(5) 0.0266(5) 0.0181(5) -0.0021(4) 0.0031(4) -0.0031(4)
C2 0.044(2) 0.031(2) 0.049(3) 0.0034(18) 0.029(2) 0.0028(18)
C6 0.045(2) 0.052(2) 0.0276(19) -0.0153(17) 0.0005(16) -0.0019(18)
C5 0.0245(18) 0.088(3) 0.037(2) 0.011(2) -0.0029(15) -0.016(2)
C4 0.072(3) 0.049(3) 0.072(3) -0.007(2) 0.020(3) -0.027(2)
C3 0.065(3) 0.073(3) 0.031(2) 0.007(2) 0.0088(19) 0.009(2)
C8 0.041(2) 0.041(2) 0.057(3) 0.015(2) -0.0188(19) -0.0026(18)
C7 0.0219(15) 0.0302(18) 0.0268(17) -0.0011(14) 0.0034(12) 0.0040(13)

loop_
_atom_type_symbol
_atom_type_description
_atom_type_scat_dispersion_real
_atom_type_scat_dispersion_imag
_atom_type_scat_source
C C 0.0033 0.0016 'International Tables Vol C Tables 4.2.6.8 and 6.1.1.4'
H H 0.0000 0.0000 'International Tables Vol C Tables 4.2.6.8 and 6.1.1.4'
Mg Mg 0.0486 0.0363 'International Tables Vol C Tables 4.2.6.8 and 6.1.1.4'
Al Al 0.0645 0.0514 'International Tables Vol C Tables 4.2.6.8 and 6.1.1.4'
O O 0.0106 0.0060 'International Tables Vol C Tables 4.2.6.8 and 6.1.1.4'

loop_
_geom_angle_atom_site_label_1
_geom_angle_atom_site_label_2
_geom_angle_atom_site_label_3
_geom_angle
_geom_angle_site_symmetry_1
_geom_angle_site_symmetry_3
C4 Al1 C3 119.0(2) . .
C4 Al1 C1 107.3(2) . .
C3 Al1 C1 107.23(19) . .
C4 Al1 C2 105.9(2) . .
C3 Al1 C2 109.2(2) . .
C1 Al1 C2 107.73(16) . .
C4 Al1 Mg1 128.17(16) . .
C3 Al1 Mg1 112.80(15) . .
C1 Al1 Mg1 54.37(12) . .
C2 Al1 Mg1 54.43(11) . .
Al1 C1 Mg1 76.81(13) . .
O1 Mg1 O2 117.46(10) . 3_666
O1 Mg1 C1 104.16(14) . .
O2 Mg1 C1 115.74(15) 3_666 .
O1 Mg1 C2 113.10(15) . .
O2 Mg1 C2 107.85(15) 3_666 .
C1 Mg1 C2 96.74(15) . .
O1 Mg1 Al1 126.13(8) . .
O2 Mg1 Al1 116.40(8) 3_666 .
C1 Mg1 Al1 48.82(11) . .
C2 Mg1 Al1 48.80(11) . .
O1 Mg1 Al2 27.18(6) . .
O2 Mg1 Al2 96.51(7) 3_666 .
C1 Mg1 Al2 101.01(11) . .
C2 Mg1 Al2 139.66(13) . .
Al1 Mg1 Al2 141.97(5) . .
O1 Mg1 Al2 97.70(8) . 3_666
O2 Mg1 Al2 27.29(7) 3_666 3_666
C1 Mg1 Al2 142.56(13) . 3_666
C2 Mg1 Al2 102.16(12) . 3_666
Al1 Mg1 Al2 132.91(5) . 3_666
Al2 Mg1 Al2 84.97(3) . 3_666
C5 O1 Al2 119.6(2) . .
C5 O1 Mg1 116.8(2) . .
Al2 O1 Mg1 123.55(11) . .
C8 O2 Al2 118.1(2) . .
C8 O2 Mg1 118.5(2) . 3_666
Al2 O2 Mg1 123.35(12) . 3_666
O1 Al2 O2 104.25(11) . .
O1 Al2 C6 110.72(15) . .
O2 Al2 C6 110.81(15) . .
O1 Al2 C7 106.04(12) . .
O2 Al2 C7 105.81(13) . .
C6 Al2 C7 118.19(16) . .
O1 Al2 Mg1 29.27(7) . .
O2 Al2 Mg1 106.32(8) . .
C6 Al2 Mg1 132.27(13) . .
C7 Al2 Mg1 77.51(10) . .
O1 Al2 Mg1 107.66(8) . 3_666
O2 Al2 Mg1 29.36(7) . 3_666
C6 Al2 Mg1 131.39(13) . 3_666
C7 Al2 Mg1 76.94(10) . 3_666
Mg1 Al2 Mg1 95.03(3) . 3_666
Al1 C2 Mg1 76.77(13) . .

loop_
_geom_bond_atom_site_label_1
_geom_bond_atom_site_label_2
_geom_bond_distance
_geom_bond_site_symmetry_2
Al1 C4 1.961(4) .
Al1 C3 1.969(4) .
Al1 C1 2.080(4) .
Al1 C2 2.080(4) .
Al1 Mg1 2.6909(15) .
C1 Mg1 2.246(4) .
Mg1 O1 1.938(2) .
Mg1 O2 1.943(2) 3_666
Mg1 C2 2.249(4) .
Mg1 Al2 3.3037(15) .
Mg1 Al2 3.3104(15) 3_666
O1 C5 1.433(4) .
O1 Al2 1.811(2) .
O2 C8 1.429(4) .
O2 Al2 1.817(2) .
O2 Mg1 1.943(2) 3_666
Al2 C6 1.961(3) .
Al2 C7 1.973(3) .
Al2 Mg1 3.3103(15) 3_666
Al1 Mg1 2.6910(15) .
Al2 Mg1 3.3038(15) .
